data_1517545
loop_
_publ_author_name
'Suh, Hee-Won'
'Guard, Louise M.'
'Hazari, Nilay'

_publ_section_title
;
 A mechanistic study of allene carboxylation with CO2resulting in the
 development of a Pd(ii) pincer complex for the catalytic hydroboration of
 CO2
;
_journal_issue 10
_journal_name_full 'Chemical Science'
_journal_page_first 3859
_journal_paper_doi 10.1039/C4SC01110D
_journal_volume 5
_journal_year 2014
_chemical_formula_moiety 'C39 H60 P2 Pd Si'
_chemical_formula_sum 'C39 H60 P2 Pd Si'
_chemical_formula_weight 725.30
_chemical_name_systematic
;
 ? 
;
_space_group_crystal_system monoclinic
_space_group_IT_number 14
_space_group_name_Hall '-P 2ybc'
_space_group_name_H-M_alt 'P 1 21/c 1'
_symmetry_space_group_name_Hall '-P 2ybc'
_symmetry_space_group_name_H-M 'P 1 21/c 1'
_atom_sites_solution_hydrogens geom
_atom_sites_solution_primary heavy
_atom_sites_solution_secondary difmap
_audit_creation_date 2013-09-11
_audit_creation_method
;
  Olex2 1.2
  (compiled Apr 23 2013 17:59:47, GUI svn.r4466)
;
_cell_angle_alpha 90.00
_cell_angle_beta 101.572(13)
_cell_angle_gamma 90.00
_cell_formula_units_Z 4
_cell_length_a 9.374(4)
_cell_length_b 17.3855(7)
_cell_length_c 23.3068(10)
_cell_measurement_reflns_used 48806
_cell_measurement_temperature 153
_cell_measurement_theta_max 24.7
_cell_measurement_theta_min 3.1
_cell_volume 3721.1(16)
_computing_cell_refinement
;
CrystalClear-SM Expert 2.0 r12 (Rigaku, 2011)
;
_computing_data_collection
;
CrystalClear-SM Expert 2.0 r12 (Rigaku, 2011)
;
_computing_data_reduction
;
CrystalClear-SM Expert 2.0 r12 (Rigaku, 2011)
;
_computing_molecular_graphics
;
O. V. Dolomanov, L. J. Bourhis, R. J. Gildea, J. A. K. Howard and H. Puschmann,
OLEX2: a complete structure solution, refinement and analysis program.
J. Appl. Cryst. (2009). 42, 339-341.
;
_computing_publication_material
;
O. V. Dolomanov, L. J. Bourhis, R. J. Gildea, J. A. K. Howard and H. Puschmann,
OLEX2: a complete structure solution, refinement and analysis program.
J. Appl. Cryst. (2009). 42, 339-341.
;
_computing_structure_refinement
;
XL, G.M. Sheldrick, Acta Cryst.
(2008). A64, 112-122
;
_computing_structure_solution
;
XS, G.M. Sheldrick, Acta Cryst.
(2008). A64, 112-122
;
_diffrn_ambient_temperature 153
_diffrn_detector 'Image Plate'
_diffrn_detector_area_resol_mean 10.0000
_diffrn_detector_type 'Rigaku IP'
_diffrn_measured_fraction_theta_full 0.997
_diffrn_measured_fraction_theta_max 0.997
_diffrn_measurement_details
;
scan:
    Number of images: 90
               Slice: 20.0000 - 200.0000
         Image width: 2.0000
            Exp time: 60.0000
       Rotation axis: Omega
               Omega: 0.0000
               Kappa: 0.0000
                 Phi: 0.0000
                 XTD: 127.4000
              2theta: -0.0267
scan:
    Number of images: 90
               Slice: 20.0000 - 200.0000
         Image width: 2.0000
            Exp time: 60.0000
       Rotation axis: Omega
               Omega: 0.0000
               Kappa: 54.0000
                 Phi: 120.0000
                 XTD: 127.4000
              2theta: -0.0267
scan:
    Number of images: 90
               Slice: 20.0000 - 200.0000
         Image width: 2.0000
            Exp time: 60.0000
       Rotation axis: Omega
               Omega: 0.0000
               Kappa: 0.0000
                 Phi: 180.0000
                 XTD: 127.4000
              2theta: -0.0267
scan:
    Number of images: 90
               Slice: 20.0000 - 200.0000
         Image width: 2.0000
            Exp time: 60.0000
       Rotation axis: Omega
               Omega: 0.0000
               Kappa: 54.0000
                 Phi: 0.0000
                 XTD: 127.4000
              2theta: -0.0267
scan:
    Number of images: 90
               Slice: 20.0000 - 200.0000
         Image width: 2.0000
            Exp time: 60.0000
       Rotation axis: Omega
               Omega: 0.0000
               Kappa: 54.0000
                 Phi: 240.0000
                 XTD: 127.4000
              2theta: -0.0267
scan:
    Number of images: 90
               Slice: 20.0000 - 200.0000
         Image width: 2.0000
            Exp time: 60.0000
       Rotation axis: Omega
               Omega: 0.0000
               Kappa: 54.0000
                 Phi: 90.0000
                 XTD: 127.4000
              2theta: -0.0267
scan:
    Number of images: 90
               Slice: 20.0000 - 200.0000
         Image width: 2.0000
            Exp time: 60.0000
       Rotation axis: Omega
               Omega: 0.0000
               Kappa: 54.0000
                 Phi: 180.0000
                 XTD: 127.4000
              2theta: -0.0267
;
_diffrn_measurement_device 'four-circle diffractometer'
_diffrn_measurement_device_type 'Rigaku R-AXIS SPIDER IP'
_diffrn_measurement_method '\w scans'
_diffrn_measurement_specimen_support Unknown
_diffrn_orient_matrix_type FS_PROCESS
_diffrn_orient_matrix_UB_11 -0.005042
_diffrn_orient_matrix_UB_12 0.035236
_diffrn_orient_matrix_UB_13 0.029214
_diffrn_orient_matrix_UB_21 0.108795
_diffrn_orient_matrix_UB_22 0.001769
_diffrn_orient_matrix_UB_23 0.101466
_diffrn_orient_matrix_UB_31 -0.000325
_diffrn_orient_matrix_UB_32 0.045428
_diffrn_orient_matrix_UB_33 -0.026610
_diffrn_radiation_monochromator graphite
_diffrn_radiation_probe x-ray
_diffrn_radiation_type MoK\a
_diffrn_radiation_wavelength 0.71073
_diffrn_radiation_xray_symbol K-L~3~
_diffrn_reflns_av_R_equivalents 0.1585
_diffrn_reflns_av_unetI/netI 0.0548
_diffrn_reflns_limit_h_max 11
_diffrn_reflns_limit_h_min -11
_diffrn_reflns_limit_k_max 20
_diffrn_reflns_limit_k_min -20
_diffrn_reflns_limit_l_max 27
_diffrn_reflns_limit_l_min -27
_diffrn_reflns_number 105636
_diffrn_reflns_theta_full 24.71
_diffrn_reflns_theta_max 24.71
_diffrn_reflns_theta_min 3.11
_diffrn_source 'sealed X-ray tube'
_diffrn_source_current 40.0
_diffrn_source_power 2.0
_diffrn_source_target Mo
_diffrn_source_voltage 50.0
_exptl_absorpt_coefficient_mu 0.642
_exptl_absorpt_correction_T_max 1.000
_exptl_absorpt_correction_T_min 0.753
_exptl_absorpt_correction_type multi-scan
_exptl_absorpt_process_details 'Jacobson, R (1998) Private Communication'
_exptl_crystal_colour colourless
_exptl_crystal_colour_primary colourless
_exptl_crystal_density_diffrn 1.295
_exptl_crystal_density_method 'not measured'
_exptl_crystal_description plate
_exptl_crystal_F_000 1536
_exptl_crystal_size_max 0.2
_exptl_crystal_size_mid 0.2
_exptl_crystal_size_min 0.2
_refine_diff_density_max 0.681
_refine_diff_density_min -0.455
_refine_diff_density_rms 0.082
_refine_ls_extinction_method none
_refine_ls_goodness_of_fit_ref 1.096
_refine_ls_hydrogen_treatment mixed
_refine_ls_matrix_type full
_refine_ls_number_parameters 390
_refine_ls_number_reflns 6343
_refine_ls_number_restraints 0
_refine_ls_restrained_S_all 1.096
_refine_ls_R_factor_all 0.0801
_refine_ls_R_factor_gt 0.0629
_refine_ls_shift/su_max 0.001
_refine_ls_shift/su_mean 0.000
_refine_ls_structure_factor_coef Fsqd
_refine_ls_weighting_details 'calc w=1/[\s^2^(Fo^2^)+(0.0258P)^2^+10.6936P] where P=(Fo^2^+2Fc^2^)/3'
_refine_ls_weighting_scheme calc
_refine_ls_wR_factor_gt 0.1043
_refine_ls_wR_factor_ref 0.1101
_reflns_number_gt 5295
_reflns_number_total 6343
_reflns_threshold_expression >2sigma(I)
_cod_duplicate_entry 1516330
_cod_data_source_file c4sc01110d2.cif
_cod_data_source_block s13061
_cod_depositor_comments
;
The following automatic conversions were performed:

'_exptl_absorpt_correction_type' value 'Multi-scan' changed to
'multi-scan' according to
/usr/data/users/saulius/crontab/automatic-downloads/current/RSC/lib/dictionaries/cif_core.dic
dictionary named 'cif_core.dic' version 2.4.2 from 2011-04-26.

Automatic conversion script
Id: cif_fix_values 2281 2013-09-26 08:29:07Z andrius 
;
_cod_original_cell_volume 3721.3(18)
_cod_database_code 1517545
_olex2_refinement_description
;
1. Fixed Uiso
 At 1.2 times of:
  All C(H) groups, All C(H,H) groups
 At 1.5 times of:
  All C(H,H,H) groups
2.a Ternary CH refined with riding coordinates:
 C7(H7), C34(H34), C1(H1), C28(H28)
2.b Secondary CH2 refined with riding coordinates:
 C35(H35A,H35B), C8(H8A,H8B), C20(H20A,H20B), C10(H10A,H10B), C11(H11A,H11B),
 C37(H37A,H37B), C33(H33A,H33B), C29(H29A,H29B), C9(H9A,H9B), C31(H31A,H31B),
 C39(H39A,H39B), C2(H2A,H2B), C6(H6A,H6B), C12(H12A,H12B), C32(H32A,H32B),
 C30(H30A,H30B), C38(H38A,H38B), C36(H36A,H36B), C3(H3A,H3B), C4(H4A,H4B),
 C5(H5A,H5B)
2.c Aromatic/amide H refined with riding coordinates:
 C25(H25), C24(H24), C26(H26), C17(H17), C16(H16), C14(H14), C23(H23), C15(H15)
2.d Idealised Me refined as rotating group:
 C21(H21A,H21B,H21C), C19(H19A,H19B,H19C)
;

loop_
_space_group_symop_id
_space_group_symop_operation_xyz
1 'x, y, z'
2 '-x, y+1/2, -z+1/2'
3 '-x, -y, -z'
4 'x, -y-1/2, z-1/2'

loop_
_atom_site_label
_atom_site_type_symbol
_atom_site_fract_x
_atom_site_fract_y
_atom_site_fract_z
_atom_site_U_iso_or_equiv
_atom_site_adp_type
_atom_site_occupancy
_atom_site_symmetry_multiplicity
_atom_site_calc_flag
_atom_site_refinement_flags
Pd1 Pd 0.73193(4) 0.28943(2) 0.861814(15) 0.02490(12) Uani 1 1 d .
P1 P 0.57467(13) 0.24633(7) 0.77104(5) 0.0270(3) Uani 1 1 d .
P2 P 0.74724(13) 0.20315(7) 0.93775(5) 0.0275(3) Uani 1 1 d .
Si1 Si 0.87225(16) 0.36905(8) 0.92952(6) 0.0333(3) Uani 1 1 d .
C27 C 0.8675(5) 0.2389(3) 1.0043(2) 0.0289(11) Uani 1 1 d .
C7 C 0.3753(5) 0.2586(3) 0.7588(2) 0.0289(11) Uani 1 1 d .
H7 H 0.3371 0.2635 0.7157 0.035 Uiso 1 1 calc R
C22 C 0.9206(5) 0.3133(3) 1.0012(2) 0.0306(12) Uani 1 1 d .
C35 C 0.5750(6) 0.1220(3) 1.0086(2) 0.0405(13) Uani 1 1 d .
H35A H 0.6226 0.0739 0.9997 0.049 Uiso 1 1 calc R
H35B H 0.6325 0.1434 1.0455 0.049 Uiso 1 1 calc R
C8 C 0.3359(5) 0.3320(3) 0.7886(2) 0.0332(12) Uani 1 1 d .
H8A H 0.3791 0.3299 0.8310 0.040 Uiso 1 1 calc R
H8B H 0.3769 0.3772 0.7718 0.040 Uiso 1 1 calc R
C21 C 1.0567(6) 0.4029(3) 0.9165(2) 0.0484(15) Uani 1 1 d .
H21A H 1.1191 0.3582 0.9143 0.073 Uiso 1 1 calc R
H21B H 1.1027 0.4362 0.9489 0.073 Uiso 1 1 calc R
H21C H 1.0430 0.4316 0.8796 0.073 Uiso 1 1 calc R
C20 C 0.7761(7) 0.4581(3) 0.9463(2) 0.0468(15) Uani 1 1 d .
H20A H 0.8414 0.4860 0.9783 0.056 Uiso 1 1 calc R
H20B H 0.7607 0.4917 0.9113 0.056 Uiso 1 1 calc R
C34 C 0.5721(5) 0.1799(3) 0.9587(2) 0.0304(11) Uani 1 1 d .
H34 H 0.5098 0.1561 0.9232 0.037 Uiso 1 1 calc R
C1 C 0.6034(5) 0.1655(3) 0.7237(2) 0.0326(12) Uani 1 1 d .
H1 H 0.5713 0.1181 0.7418 0.039 Uiso 1 1 calc R
C25 C 1.0033(6) 0.2256(3) 1.1033(2) 0.0418(14) Uani 1 1 d .
H25 H 1.0311 0.1959 1.1380 0.050 Uiso 1 1 calc R
C13 C 0.6416(5) 0.3348(3) 0.7448(2) 0.0281(11) Uani 1 1 d .
C24 C 1.0559(6) 0.2994(3) 1.1010(2) 0.0438(14) Uani 1 1 d .
H24 H 1.1201 0.3206 1.1339 0.053 Uiso 1 1 calc R
C26 C 0.9103(5) 0.1951(3) 1.0554(2) 0.0356(12) Uani 1 1 d .
H26 H 0.8750 0.1441 1.0570 0.043 Uiso 1 1 calc R
C10 C 0.1024(6) 0.2705(3) 0.8026(2) 0.0379(13) Uani 1 1 d .
H10A H 0.1367 0.2665 0.8455 0.045 Uiso 1 1 calc R
H10B H -0.0048 0.2768 0.7946 0.045 Uiso 1 1 calc R
C11 C 0.1407(5) 0.1973(3) 0.7736(2) 0.0368(12) Uani 1 1 d .
H11A H 0.0955 0.1985 0.7314 0.044 Uiso 1 1 calc R
H11B H 0.1007 0.1525 0.7914 0.044 Uiso 1 1 calc R
C37 C 0.3395(6) 0.1764(4) 1.0281(2) 0.0512(16) Uani 1 1 d .
H37A H 0.3863 0.1986 1.0663 0.061 Uiso 1 1 calc R
H37B H 0.2379 0.1630 1.0299 0.061 Uiso 1 1 calc R
C33 C 0.7308(6) 0.0599(3) 0.8800(2) 0.0365(13) Uani 1 1 d .
H33A H 0.7076 0.0894 0.8430 0.044 Uiso 1 1 calc R
H33B H 0.6382 0.0487 0.8926 0.044 Uiso 1 1 calc R
C18 C 0.7273(5) 0.3681(3) 0.7947(2) 0.0281(11) Uani 1 1 d .
C29 C 0.9776(5) 0.1205(3) 0.9113(2) 0.0352(12) Uani 1 1 d .
H29A H 0.9671 0.1526 0.8756 0.042 Uiso 1 1 calc R
H29B H 1.0413 0.1483 0.9436 0.042 Uiso 1 1 calc R
C9 C 0.1710(5) 0.3406(3) 0.7801(2) 0.0372(13) Uani 1 1 d .
H9A H 0.1479 0.3869 0.8011 0.045 Uiso 1 1 calc R
H9B H 0.1291 0.3477 0.7379 0.045 Uiso 1 1 calc R
C28 C 0.8272(5) 0.1086(3) 0.9266(2) 0.0297(11) Uani 1 1 d .
H28 H 0.8414 0.0799 0.9645 0.036 Uiso 1 1 calc R
C31 C 0.9516(6) -0.0028(3) 0.8535(2) 0.0433(14) Uani 1 1 d .
H31A H 0.9392 0.0245 0.8156 0.052 Uiso 1 1 calc R
H31B H 0.9981 -0.0531 0.8493 0.052 Uiso 1 1 calc R
C39 C 0.4933(5) 0.2528(3) 0.9709(2) 0.0392(13) Uani 1 1 d .
H39A H 0.4877 0.2888 0.9376 0.047 Uiso 1 1 calc R
H39B H 0.5497 0.2782 1.0064 0.047 Uiso 1 1 calc R
C17 C 0.7858(6) 0.4411(3) 0.7858(2) 0.0347(12) Uani 1 1 d .
H17 H 0.8431 0.4673 0.8182 0.042 Uiso 1 1 calc R
C2 C 0.7661(5) 0.1554(3) 0.7243(2) 0.0368(13) Uani 1 1 d .
H2A H 0.8027 0.2011 0.7064 0.044 Uiso 1 1 calc R
H2B H 0.8201 0.1514 0.7653 0.044 Uiso 1 1 calc R
C16 C 0.7615(6) 0.4753(3) 0.7312(2) 0.0422(14) Uani 1 1 d .
H16 H 0.8048 0.5237 0.7266 0.051 Uiso 1 1 calc R
C6 C 0.5176(6) 0.1677(3) 0.6602(2) 0.0445(14) Uani 1 1 d .
H6A H 0.4123 0.1719 0.6602 0.053 Uiso 1 1 calc R
H6B H 0.5467 0.2137 0.6403 0.053 Uiso 1 1 calc R
C14 C 0.6141(6) 0.3696(3) 0.6898(2) 0.0439(14) Uani 1 1 d .
H14 H 0.5539 0.3450 0.6573 0.053 Uiso 1 1 calc R
C23 C 1.0149(6) 0.3422(3) 1.0507(2) 0.0403(13) Uani 1 1 d .
H23 H 1.0519 0.3929 1.0495 0.048 Uiso 1 1 calc R
C12 C 0.3052(5) 0.1882(3) 0.7807(2) 0.0349(12) Uani 1 1 d .
H12A H 0.3487 0.1798 0.8226 0.042 Uiso 1 1 calc R
H12B H 0.3262 0.1423 0.7587 0.042 Uiso 1 1 calc R
C32 C 0.8037(6) -0.0157(3) 0.8691(3) 0.0445(14) Uani 1 1 d .
H32A H 0.8156 -0.0481 0.9047 0.053 Uiso 1 1 calc R
H32B H 0.7401 -0.0437 0.8368 0.053 Uiso 1 1 calc R
C15 C 0.6756(6) 0.4404(3) 0.6832(2) 0.0460(14) Uani 1 1 d .
H15 H 0.6590 0.4649 0.6460 0.055 Uiso 1 1 calc R
C30 C 1.0487(6) 0.0442(3) 0.9009(2) 0.0434(14) Uani 1 1 d .
H30A H 1.1428 0.0543 0.8892 0.052 Uiso 1 1 calc R
H30B H 1.0688 0.0144 0.9379 0.052 Uiso 1 1 calc R
C38 C 0.3391(6) 0.2358(4) 0.9802(3) 0.0539(16) Uani 1 1 d .
H38A H 0.2945 0.2840 0.9908 0.065 Uiso 1 1 calc R
H38B H 0.2791 0.2167 0.9431 0.065 Uiso 1 1 calc R
C36 C 0.4204(6) 0.1043(4) 1.0167(3) 0.0502(15) Uani 1 1 d .
H36A H 0.3661 0.0785 0.9811 0.060 Uiso 1 1 calc R
H36B H 0.4252 0.0684 1.0500 0.060 Uiso 1 1 calc R
C3 C 0.7935(6) 0.0836(4) 0.6907(3) 0.0534(16) Uani 1 1 d .
H3A H 0.8987 0.0796 0.6903 0.064 Uiso 1 1 calc R
H3B H 0.7652 0.0375 0.7107 0.064 Uiso 1 1 calc R
C4 C 0.7076(7) 0.0858(4) 0.6282(3) 0.0610(18) Uani 1 1 d .
H4A H 0.7233 0.0373 0.6080 0.073 Uiso 1 1 calc R
H4B H 0.7428 0.1288 0.6069 0.073 Uiso 1 1 calc R
C5 C 0.5451(6) 0.0960(4) 0.6269(3) 0.0571(17) Uani 1 1 d .
H5A H 0.4920 0.1001 0.5857 0.069 Uiso 1 1 calc R
H5B H 0.5077 0.0504 0.6446 0.069 Uiso 1 1 calc R
C19 C 0.6347(8) 0.4471(4) 0.9636(3) 0.070(2) Uani 1 1 d .
H19A H 0.5631 0.4282 0.9300 0.105 Uiso 1 1 calc R
H19B H 0.6014 0.4962 0.9769 0.105 Uiso 1 1 calc R
H19C H 0.6454 0.4095 0.9955 0.105 Uiso 1 1 calc R

loop_
_atom_site_aniso_label
_atom_site_aniso_U_11
_atom_site_aniso_U_22
_atom_site_aniso_U_33
_atom_site_aniso_U_23
_atom_site_aniso_U_13
_atom_site_aniso_U_12
Pd1 0.0269(2) 0.0242(2) 0.0234(2) -0.00124(17) 0.00436(14) -0.00297(17)
P1 0.0244(7) 0.0282(7) 0.0276(7) 0.0002(5) 0.0034(5) -0.0025(5)
P2 0.0271(7) 0.0282(7) 0.0265(6) -0.0012(6) 0.0041(5) -0.0033(6)
Si1 0.0434(9) 0.0288(8) 0.0280(8) -0.0008(6) 0.0077(7) -0.0064(7)
C27 0.025(3) 0.036(3) 0.026(3) -0.001(2) 0.007(2) 0.001(2)
C7 0.022(3) 0.035(3) 0.029(3) 0.000(2) 0.004(2) -0.001(2)
C22 0.030(3) 0.034(3) 0.029(3) -0.002(2) 0.010(2) 0.000(2)
C35 0.044(3) 0.045(3) 0.034(3) 0.009(3) 0.013(3) -0.006(3)
C8 0.031(3) 0.031(3) 0.038(3) 0.000(2) 0.007(2) 0.001(2)
C21 0.059(4) 0.052(4) 0.035(3) -0.010(3) 0.011(3) -0.027(3)
C20 0.081(5) 0.027(3) 0.034(3) 0.001(2) 0.014(3) 0.001(3)
C34 0.030(3) 0.034(3) 0.027(3) -0.003(2) 0.004(2) -0.006(2)
C1 0.029(3) 0.036(3) 0.033(3) -0.007(2) 0.007(2) -0.001(2)
C25 0.047(3) 0.049(4) 0.026(3) 0.005(3) 0.001(3) -0.001(3)
C13 0.028(3) 0.028(3) 0.027(3) 0.004(2) 0.005(2) -0.003(2)
C24 0.041(3) 0.061(4) 0.026(3) -0.009(3) -0.002(2) -0.007(3)
C26 0.039(3) 0.034(3) 0.032(3) 0.002(2) 0.003(2) 0.001(2)
C10 0.030(3) 0.043(3) 0.043(3) -0.003(3) 0.012(2) -0.001(2)
C11 0.033(3) 0.037(3) 0.042(3) -0.004(2) 0.011(2) -0.003(2)
C37 0.035(3) 0.082(5) 0.038(3) 0.007(3) 0.010(3) -0.003(3)
C33 0.041(3) 0.031(3) 0.039(3) -0.001(2) 0.012(3) -0.006(2)
C18 0.024(3) 0.031(3) 0.029(3) -0.004(2) 0.006(2) -0.002(2)
C29 0.031(3) 0.036(3) 0.038(3) 0.000(2) 0.006(2) -0.005(2)
C9 0.040(3) 0.033(3) 0.040(3) -0.001(2) 0.010(3) 0.008(2)
C28 0.035(3) 0.026(3) 0.028(3) 0.001(2) 0.005(2) -0.001(2)
C31 0.050(4) 0.035(3) 0.047(3) -0.001(3) 0.017(3) 0.005(3)
C39 0.034(3) 0.048(3) 0.038(3) 0.008(3) 0.014(3) 0.005(3)
C17 0.041(3) 0.030(3) 0.034(3) -0.002(2) 0.006(2) -0.006(2)
C2 0.031(3) 0.042(3) 0.037(3) -0.005(2) 0.006(2) 0.000(2)
C16 0.048(3) 0.032(3) 0.048(4) 0.008(3) 0.016(3) -0.002(3)
C6 0.034(3) 0.059(4) 0.037(3) -0.015(3) 0.000(3) 0.007(3)
C14 0.050(4) 0.050(4) 0.029(3) 0.003(3) 0.000(3) -0.013(3)
C23 0.043(3) 0.047(3) 0.028(3) -0.003(3) 0.000(3) -0.010(3)
C12 0.028(3) 0.032(3) 0.045(3) -0.009(2) 0.011(2) -0.002(2)
C32 0.058(4) 0.028(3) 0.051(4) -0.006(3) 0.018(3) -0.003(3)
C15 0.053(4) 0.050(4) 0.034(3) 0.015(3) 0.006(3) -0.005(3)
C30 0.042(3) 0.043(3) 0.044(3) -0.001(3) 0.007(3) 0.010(3)
C38 0.041(3) 0.074(5) 0.048(4) 0.005(3) 0.014(3) 0.005(3)
C36 0.047(4) 0.061(4) 0.044(3) 0.010(3) 0.013(3) -0.012(3)
C3 0.036(3) 0.062(4) 0.061(4) -0.021(3) 0.008(3) 0.008(3)
C4 0.053(4) 0.079(5) 0.051(4) -0.031(3) 0.011(3) 0.009(3)
C5 0.046(4) 0.077(5) 0.046(4) -0.033(3) 0.005(3) 0.002(3)
C19 0.090(5) 0.050(4) 0.078(5) 0.014(4) 0.039(4) 0.023(4)

loop_
_atom_type_symbol
_atom_type_description
_atom_type_scat_dispersion_real
_atom_type_scat_dispersion_imag
_atom_type_scat_source
C C 0.0033 0.0016 'International Tables Vol C Tables 4.2.6.8 and 6.1.1.4'
H H 0.0000 0.0000 'International Tables Vol C Tables 4.2.6.8 and 6.1.1.4'
P P 0.1023 0.0942 'International Tables Vol C Tables 4.2.6.8 and 6.1.1.4'
Pd Pd -0.9988 1.0072 'International Tables Vol C Tables 4.2.6.8 and 6.1.1.4'
Si Si 0.0817 0.0704 'International Tables Vol C Tables 4.2.6.8 and 6.1.1.4'

loop_
_geom_angle_atom_site_label_1
_geom_angle_atom_site_label_2
_geom_angle_atom_site_label_3
_geom_angle
P2 Pd1 P1 113.58(5)
P2 Pd1 Si1 85.75(5)
Si1 Pd1 P1 160.21(5)
C18 Pd1 P1 68.33(13)
C18 Pd1 P2 177.61(13)
C18 Pd1 Si1 92.47(13)
C7 P1 Pd1 121.00(16)
C1 P1 Pd1 128.23(16)
C1 P1 C7 105.2(2)
C13 P1 Pd1 80.96(15)
C13 P1 C7 104.9(2)
C13 P1 C1 110.1(2)
C27 P2 Pd1 111.27(16)
C27 P2 C34 106.2(2)
C27 P2 C28 102.9(2)
C34 P2 Pd1 115.05(16)
C28 P2 Pd1 115.84(16)
C28 P2 C34 104.4(2)
C22 Si1 Pd1 107.31(16)
C22 Si1 C21 103.5(2)
C21 Si1 Pd1 119.20(17)
C20 Si1 Pd1 114.1(2)
C20 Si1 C22 106.1(2)
C20 Si1 C21 105.5(3)
C22 C27 P2 115.8(4)
C22 C27 C26 120.2(4)
C26 C27 P2 123.9(4)
C8 C7 P1 110.8(3)
C12 C7 P1 110.3(3)
C12 C7 C8 110.9(4)
C27 C22 Si1 119.6(4)
C27 C22 C23 117.7(5)
C23 C22 Si1 122.7(4)
C36 C35 C34 110.6(4)
C9 C8 C7 110.6(4)
C19 C20 Si1 116.5(4)
C35 C34 P2 117.5(4)
C39 C34 P2 110.9(3)
C39 C34 C35 109.8(4)
C2 C1 P1 110.4(3)
C2 C1 C6 109.8(4)
C6 C1 P1 116.6(4)
C26 C25 C24 119.9(5)
C18 C13 P1 104.5(3)
C14 C13 P1 131.8(4)
C14 C13 C18 123.6(5)
C23 C24 C25 119.7(5)
C25 C26 C27 120.5(5)
C11 C10 C9 111.4(4)
C10 C11 C12 111.3(4)
C36 C37 C38 111.2(5)
C28 C33 C32 112.1(4)
C13 C18 Pd1 106.0(3)
C13 C18 C17 115.2(4)
C17 C18 Pd1 138.8(4)
C30 C29 C28 111.8(4)
C10 C9 C8 111.4(4)
C33 C28 P2 113.4(3)
C33 C28 C29 110.5(4)
C29 C28 P2 109.3(3)
C32 C31 C30 110.4(4)
C34 C39 C38 111.8(5)
C16 C17 C18 121.5(5)
C3 C2 C1 111.1(4)
C17 C16 C15 121.4(5)
C5 C6 C1 111.3(5)
C15 C14 C13 119.1(5)
C24 C23 C22 122.0(5)
C7 C12 C11 112.0(4)
C31 C32 C33 111.9(4)
C14 C15 C16 119.3(5)
C31 C30 C29 111.4(4)
C37 C38 C39 111.8(5)
C37 C36 C35 112.0(5)
C4 C3 C2 111.2(5)
C3 C4 C5 110.9(5)
C6 C5 C4 110.9(5)

loop_
_geom_bond_atom_site_label_1
_geom_bond_atom_site_label_2
_geom_bond_distance
Pd1 P1 2.4411(14)
Pd1 P2 2.3024(13)
Pd1 Si1 2.3030(15)
Pd1 C18 2.073(5)
P1 C7 1.845(5)
P1 C1 1.839(5)
P1 C13 1.813(5)
P2 C27 1.834(5)
P2 C34 1.849(5)
P2 C28 1.846(5)
Si1 C22 1.906(5)
Si1 C21 1.907(6)
Si1 C20 1.872(5)
C27 C22 1.393(7)
C27 C26 1.402(7)
C7 C8 1.533(6)
C7 C12 1.526(6)
C22 C23 1.398(7)
C35 C34 1.536(7)
C35 C36 1.529(7)
C8 C9 1.526(7)
C20 C19 1.474(8)
C34 C39 1.524(7)
C1 C2 1.533(7)
C1 C6 1.536(7)
C25 C24 1.380(7)
C25 C26 1.377(7)
C13 C18 1.400(6)
C13 C14 1.394(7)
C24 C23 1.376(7)
C10 C11 1.516(7)
C10 C9 1.519(7)
C11 C12 1.527(7)
C37 C38 1.520(8)
C37 C36 1.516(8)
C33 C28 1.522(7)
C33 C32 1.526(7)
C18 C17 1.414(7)
C29 C28 1.536(7)
C29 C30 1.525(7)
C31 C32 1.518(7)
C31 C30 1.522(7)
C39 C38 1.532(7)
C17 C16 1.381(7)
C2 C3 1.523(7)
C16 C15 1.382(7)
C6 C5 1.518(7)
C14 C15 1.381(7)
C3 C4 1.517(8)
C4 C5 1.528(8)
